data_4506269
loop_
_publ_author_name
'Li, Xinfa'
'Huang, Yuanbiao'
'Cao, Rong'

_publ_section_title
;
 Three-Dimensional Pillared-Layer 3d-4f Heterometallic Coordination
 Polymers With or Without Halides
;
_journal_issue 7
_journal_name_full 'Crystal Growth &amp; Design'
_journal_page_first 3549
_journal_paper_doi 10.1021/cg300362d
_journal_volume 12
_journal_year 2012
_chemical_formula_moiety 'C30 H18 Cu N2 O18 Pr2, 2(H2 O)'
_chemical_formula_sum 'C30 H22 Cu N2 O20 Pr2'
_chemical_formula_weight 1075.86
_chemical_name_systematic
; 
 ? 
;
_space_group_IT_number 61
_symmetry_cell_setting orthorhombic
_symmetry_space_group_name_Hall '-P 2ac 2ab'
_symmetry_space_group_name_H-M 'P b c a'
_atom_sites_solution_hydrogens geom
_atom_sites_solution_primary direct
_atom_sites_solution_secondary difmap
_audit_creation_method SHELXL-97
_cell_angle_alpha 90.00
_cell_angle_beta 90.00
_cell_angle_gamma 90.00
_cell_formula_units_Z 4
_cell_length_a 7.9529(2)
_cell_length_b 17.2466(7)
_cell_length_c 23.2702(7)
_cell_measurement_reflns_used 3489
_cell_measurement_temperature 293(2)
_cell_measurement_theta_max 29.1159
_cell_measurement_theta_min 2.3571
_cell_volume 3191.75(18)
_computing_cell_refinement
;
CrysAlisPro, Agilent Technologies,
Version 1.171.34.49 (release 20-01-2011 CrysAlis171 .NET)
(compiled Jan 20 2011,15:58:25)
;
_computing_data_collection
;
CrysAlisPro, Agilent Technologies,
Version 1.171.34.49 (release 20-01-2011 CrysAlis171 .NET)
(compiled Jan 20 2011,15:58:25)
;
_computing_data_reduction
;
CrysAlisPro, Agilent Technologies,
Version 1.171.34.49 (release 20-01-2011 CrysAlis171 .NET)
(compiled Jan 20 2011,15:58:25)
;
_computing_molecular_graphics 'Bruker SHELXTL'
_computing_publication_material 'Bruker SHELXTL'
_computing_structure_refinement 'SHELXL-97 (Sheldrick, 1997)'
_computing_structure_solution 'SHELXS-97 (Sheldrick, 1990)'
_diffrn_ambient_temperature 293(2)
_diffrn_detector_area_resol_mean 16.2083
_diffrn_measured_fraction_theta_full 0.994
_diffrn_measured_fraction_theta_max 0.994
_diffrn_measurement_device_type 'Xcalibur, Eos'
_diffrn_measurement_method '\w scans'
_diffrn_radiation_monochromator graphite
_diffrn_radiation_source 'fine-focus sealed tube'
_diffrn_radiation_type MoK\a
_diffrn_radiation_wavelength 0.71073
_diffrn_reflns_av_R_equivalents 0.0298
_diffrn_reflns_av_sigmaI/netI 0.0387
_diffrn_reflns_limit_h_max 8
_diffrn_reflns_limit_h_min -10
_diffrn_reflns_limit_k_max 21
_diffrn_reflns_limit_k_min -12
_diffrn_reflns_limit_l_max 29
_diffrn_reflns_limit_l_min -26
_diffrn_reflns_number 8659
_diffrn_reflns_theta_full 26.74
_diffrn_reflns_theta_max 26.74
_diffrn_reflns_theta_min 2.36
_diffrn_standards_interval_count none
_diffrn_standards_interval_time none
_exptl_absorpt_coefficient_mu 3.763
_exptl_absorpt_correction_T_max 0.6609
_exptl_absorpt_correction_T_min 0.5199
_exptl_absorpt_correction_type multi-scan
_exptl_absorpt_process_details
;
CrysAlisPro, Agilent Technologies,
Version 1.171.34.49. 
Empirical absorption correction using spherical harmonics,
 implemented in SCALE3 ABSPACK scaling algorithm.
;
_exptl_crystal_colour red-purple
_exptl_crystal_density_diffrn 2.239
_exptl_crystal_density_method 'not measured'
_exptl_crystal_description block-shaped
_exptl_crystal_F_000 2092
_exptl_crystal_size_max 0.20
_exptl_crystal_size_mid 0.12
_exptl_crystal_size_min 0.12
_refine_diff_density_max 0.653
_refine_diff_density_min -0.731
_refine_diff_density_rms 0.176
_refine_ls_extinction_method none
_refine_ls_goodness_of_fit_ref 1.018
_refine_ls_hydrogen_treatment constr
_refine_ls_matrix_type full
_refine_ls_number_parameters 250
_refine_ls_number_reflns 3365
_refine_ls_number_restraints 0
_refine_ls_restrained_S_all 1.018
_refine_ls_R_factor_all 0.0369
_refine_ls_R_factor_gt 0.0261
_refine_ls_shift/su_max 0.002
_refine_ls_shift/su_mean 0.000
_refine_ls_structure_factor_coef Fsqd
_refine_ls_weighting_details 'calc w=1/[\s^2^(Fo^2^)+(0.0440P)^2^+8.8000P] where P=(Fo^2^+2Fc^2^)/3'
_refine_ls_weighting_scheme calc
_refine_ls_wR_factor_gt 0.0644
_refine_ls_wR_factor_ref 0.0856
_reflns_number_gt 2849
_reflns_number_total 3365
_reflns_threshold_expression >2sigma(I)
_cod_data_source_file cg300362d_si_002.cif
_cod_data_source_block III-C
_cod_depositor_comments
;
The following automatic conversions were performed:

'_symmetry_cell_setting' value 'Orthorhombic' changed to
'orthorhombic' according to
/home/saulius/struct/CIF-dictionaries/cif_core.dic dictionary named
'cif_core.dic' version 2.4.1 from 2010-06-29.

Automatic conversion script
Id: cif_fix_values 1891 2012-01-12 08:04:46Z andrius 
;
_cod_database_code 4506269

loop_
_symmetry_equiv_pos_as_xyz
'x, y, z'
'-x+1/2, -y, z+1/2'
'x+1/2, -y+1/2, -z'
'-x, y+1/2, -z+1/2'
'-x, -y, -z'
'x-1/2, y, -z-1/2'
'-x-1/2, y-1/2, z'
'x, -y-1/2, z-1/2'

loop_
_atom_site_label
_atom_site_type_symbol
_atom_site_fract_x
_atom_site_fract_y
_atom_site_fract_z
_atom_site_U_iso_or_equiv
_atom_site_adp_type
_atom_site_occupancy
_atom_site_symmetry_multiplicity
_atom_site_calc_flag
_atom_site_refinement_flags
Pr1 Pr 0.63915(3) 0.104039(14) 0.781623(10) 0.01135(9) Uani 1 1 d .
Cu1 Cu 0.0000 0.0000 0.5000 0.01455(18) Uani 1 2 d S
O1 O 0.8159(4) 0.0921(2) 0.69344(14) 0.0182(7) Uani 1 1 d .
O2 O 0.9551(4) 0.1844(2) 0.64885(15) 0.0260(8) Uani 1 1 d .
O3 O 0.4530(4) 0.05876(19) 0.70241(13) 0.0151(7) Uani 1 1 d .
O4 O 0.5291(5) -0.0291(2) 0.63671(15) 0.0256(8) Uani 1 1 d .
O5 O 0.1843(4) 0.0644(2) 0.61499(14) 0.0233(8) Uani 1 1 d .
O6 O 0.2070(4) 0.0483(2) 0.52069(14) 0.0260(8) Uani 1 1 d .
O7 O -0.1980(4) 0.2869(2) 0.30657(16) 0.0234(8) Uani 1 1 d .
O8 O 0.0701(4) 0.27719(19) 0.28023(14) 0.0202(7) Uani 1 1 d .
O9 O 0.6450(5) -0.0379(2) 0.78016(16) 0.0300(9) Uani 1 1 d .
H9C H 0.7326 -0.0661 0.7810 0.045 Uiso 1 1 d R
H9B H 0.5784 -0.0663 0.7609 0.045 Uiso 1 1 d R
O10 O 0.4307(6) -0.1298(2) 0.71751(16) 0.0360(10) Uani 1 1 d .
H10A H 0.4657 -0.1369 0.6834 0.054 Uiso 1 1 d R
H10B H 0.4144 -0.1734 0.7336 0.054 Uiso 1 1 d R
N1 N -0.0132(5) 0.0773(2) 0.43589(16) 0.0163(8) Uani 1 1 d .
C1 C 0.8302(6) 0.1417(3) 0.65224(19) 0.0153(9) Uani 1 1 d .
C2 C 0.5096(5) 0.0383(3) 0.65287(19) 0.0126(9) Uani 1 1 d .
C3 C 0.2591(6) 0.0719(3) 0.56926(19) 0.0155(9) Uani 1 1 d .
C4 C 0.6962(5) 0.1451(3) 0.60730(19) 0.0140(9) Uani 1 1 d .
C5 C 0.5465(6) 0.1016(3) 0.60941(18) 0.0129(9) Uani 1 1 d .
C6 C 0.4260(6) 0.1127(3) 0.56673(19) 0.0152(9) Uani 1 1 d .
C7 C 0.4547(6) 0.1643(3) 0.5220(2) 0.0185(10) Uani 1 1 d .
H7A H 0.3745 0.1700 0.4933 0.022 Uiso 1 1 calc R
C8 C 0.6011(6) 0.2072(3) 0.5199(2) 0.0221(11) Uani 1 1 d .
H8A H 0.6193 0.2422 0.4902 0.027 Uiso 1 1 calc R
C9 C 0.7206(6) 0.1972(3) 0.5626(2) 0.0198(10) Uani 1 1 d .
H9A H 0.8192 0.2262 0.5613 0.024 Uiso 1 1 calc R
C10 C -0.0549(6) 0.2575(3) 0.30966(19) 0.0150(9) Uani 1 1 d .
C11 C -0.0363(6) 0.1937(3) 0.35338(19) 0.0143(9) Uani 1 1 d .
C12 C 0.1120(6) 0.1527(3) 0.3611(2) 0.0194(10) Uani 1 1 d .
H12A H 0.2055 0.1633 0.3384 0.023 Uiso 1 1 calc R
C13 C 0.1191(6) 0.0958(3) 0.4029(2) 0.0191(10) Uani 1 1 d .
H13A H 0.2197 0.0693 0.4084 0.023 Uiso 1 1 calc R
C14 C -0.1576(6) 0.1161(3) 0.4271(2) 0.0208(11) Uani 1 1 d .
H14A H -0.2512 0.1028 0.4490 0.025 Uiso 1 1 calc R
C15 C -0.1730(6) 0.1742(3) 0.3874(2) 0.0176(10) Uani 1 1 d .
H15A H -0.2745 0.2004 0.3833 0.021 Uiso 1 1 calc R

loop_
_atom_site_aniso_label
_atom_site_aniso_U_11
_atom_site_aniso_U_22
_atom_site_aniso_U_33
_atom_site_aniso_U_23
_atom_site_aniso_U_13
_atom_site_aniso_U_12
Pr1 0.00830(14) 0.01495(15) 0.01080(13) -0.00017(10) -0.00031(9) -0.00206(9)
Cu1 0.0142(4) 0.0183(4) 0.0112(3) 0.0028(3) -0.0040(3) -0.0046(3)
O1 0.0122(15) 0.0276(19) 0.0147(15) 0.0057(14) -0.0018(13) 0.0011(14)
O2 0.0149(17) 0.032(2) 0.0310(19) 0.0097(17) -0.0068(15) -0.0092(16)
O3 0.0119(15) 0.0223(17) 0.0111(14) -0.0017(13) 0.0007(12) -0.0029(14)
O4 0.033(2) 0.0194(18) 0.0245(18) 0.0002(15) 0.0072(16) 0.0011(16)
O5 0.0177(17) 0.035(2) 0.0173(17) -0.0052(16) 0.0028(14) -0.0063(16)
O6 0.0222(18) 0.040(2) 0.0158(16) 0.0046(16) -0.0066(15) -0.0165(17)
O7 0.0135(16) 0.0240(19) 0.0326(19) 0.0078(16) -0.0044(15) 0.0059(15)
O8 0.0224(18) 0.0172(17) 0.0210(17) 0.0038(14) 0.0058(14) 0.0032(15)
O9 0.032(2) 0.0183(19) 0.040(2) -0.0018(16) -0.0152(17) -0.0015(16)
O10 0.047(3) 0.028(2) 0.033(2) 0.0065(18) -0.0081(19) -0.006(2)
N1 0.016(2) 0.019(2) 0.0146(18) 0.0012(17) -0.0049(16) -0.0012(16)
C1 0.013(2) 0.020(2) 0.013(2) -0.0016(19) -0.0018(18) 0.0032(19)
C2 0.008(2) 0.016(2) 0.014(2) 0.0021(18) -0.0013(17) -0.0011(17)
C3 0.013(2) 0.018(2) 0.016(2) 0.0046(19) -0.0040(18) -0.0043(19)
C4 0.008(2) 0.018(2) 0.016(2) -0.0023(18) -0.0010(18) 0.0011(18)
C5 0.013(2) 0.015(2) 0.0113(19) 0.0001(17) 0.0017(17) 0.0007(18)
C6 0.013(2) 0.019(2) 0.013(2) 0.0002(18) -0.0006(18) -0.0021(19)
C7 0.017(2) 0.022(3) 0.017(2) 0.003(2) -0.0044(19) -0.001(2)
C8 0.024(3) 0.023(3) 0.020(2) 0.009(2) 0.002(2) -0.004(2)
C9 0.014(2) 0.026(3) 0.019(2) 0.004(2) -0.001(2) -0.006(2)
C10 0.018(2) 0.012(2) 0.014(2) -0.0014(18) -0.0028(19) 0.0001(19)
C11 0.015(2) 0.013(2) 0.015(2) -0.0006(18) -0.0022(18) 0.0009(18)
C12 0.015(2) 0.023(3) 0.021(2) 0.000(2) 0.0019(19) 0.003(2)
C13 0.013(2) 0.022(3) 0.022(2) 0.002(2) -0.0035(19) 0.0030(19)
C14 0.018(2) 0.026(3) 0.019(2) 0.004(2) 0.0020(19) 0.001(2)
C15 0.013(2) 0.017(2) 0.023(2) 0.002(2) 0.0002(19) 0.0030(19)

loop_
_atom_type_symbol
_atom_type_description
_atom_type_scat_dispersion_real
_atom_type_scat_dispersion_imag
_atom_type_scat_source
C C 0.0033 0.0016 'International Tables Vol C Tables 4.2.6.8 and 6.1.1.4'
H H 0.0000 0.0000 'International Tables Vol C Tables 4.2.6.8 and 6.1.1.4'
N N 0.0061 0.0033 'International Tables Vol C Tables 4.2.6.8 and 6.1.1.4'
O O 0.0106 0.0060 'International Tables Vol C Tables 4.2.6.8 and 6.1.1.4'
Cu Cu 0.3201 1.2651 'International Tables Vol C Tables 4.2.6.8 and 6.1.1.4'
Pr Pr -0.2180 2.8214 'International Tables Vol C Tables 4.2.6.8 and 6.1.1.4'

loop_
_geom_angle_atom_site_label_1
_geom_angle_atom_site_label_2
_geom_angle_atom_site_label_3
_geom_angle
_geom_angle_site_symmetry_1
_geom_angle_site_symmetry_3
O7 Pr1 O9 142.27(12) 8_666 .
O7 Pr1 O3 139.43(12) 8_666 .
O9 Pr1 O3 71.79(11) . .
O7 Pr1 O1 87.63(12) 8_666 .
O9 Pr1 O1 84.01(12) . .
O3 Pr1 O1 72.56(10) . .
O7 Pr1 O5 84.45(12) 8_666 6_657
O9 Pr1 O5 74.92(12) . 6_657
O3 Pr1 O5 134.79(11) . 6_657
O1 Pr1 O5 132.88(11) . 6_657
O7 Pr1 O8 67.56(12) 8_666 3_556
O9 Pr1 O8 142.68(11) . 3_556
O3 Pr1 O8 72.99(11) . 3_556
O1 Pr1 O8 74.01(11) . 3_556
O5 Pr1 O8 141.40(11) 6_657 3_556
O7 Pr1 O2 74.28(11) 8_666 6_557
O9 Pr1 O2 123.74(12) . 6_557
O3 Pr1 O2 107.15(11) . 6_557
O1 Pr1 O2 151.37(11) . 6_557
O5 Pr1 O2 68.26(12) 6_657 6_557
O8 Pr1 O2 78.56(12) 3_556 6_557
O7 Pr1 O3 71.45(11) 8_666 6_657
O9 Pr1 O3 71.84(11) . 6_657
O3 Pr1 O3 124.97(11) . 6_657
O1 Pr1 O3 63.85(10) . 6_657
O5 Pr1 O3 69.62(10) 6_657 6_657
O8 Pr1 O3 121.18(11) 3_556 6_657
O2 Pr1 O3 127.27(10) 6_557 6_657
O7 Pr1 O1 122.86(11) 8_666 6_557
O9 Pr1 O1 86.79(12) . 6_557
O3 Pr1 O1 63.89(10) . 6_557
O1 Pr1 O1 136.20(9) . 6_557
O5 Pr1 O1 84.74(10) 6_657 6_557
O8 Pr1 O1 88.68(11) 3_556 6_557
O2 Pr1 O1 49.72(10) 6_557 6_557
O3 Pr1 O1 149.90(10) 6_657 6_557
O7 Pr1 C1 98.78(13) 8_666 6_557
O9 Pr1 C1 103.97(13) . 6_557
O3 Pr1 C1 87.73(11) . 6_557
O1 Pr1 C1 155.46(11) . 6_557
O5 Pr1 C1 71.55(12) 6_657 6_557
O8 Pr1 C1 86.51(12) 3_556 6_557
O2 Pr1 C1 24.53(12) 6_557 6_557
O3 Pr1 C1 140.64(11) 6_657 6_557
O1 Pr1 C1 25.71(11) 6_557 6_557
O6 Cu1 O6 180.0 . 5_556
O6 Cu1 N1 86.70(15) . .
O6 Cu1 N1 93.30(15) 5_556 .
O6 Cu1 N1 93.30(15) . 5_556
O6 Cu1 N1 86.70(15) 5_556 5_556
N1 Cu1 N1 180.000(1) . 5_556
C1 O1 Pr1 127.4(3) . .
C1 O1 Pr1 91.5(3) . 6_657
Pr1 O1 Pr1 111.15(12) . 6_657
C1 O2 Pr1 95.5(3) . 6_657
C2 O3 Pr1 122.8(3) . .
C2 O3 Pr1 122.5(3) . 6_557
Pr1 O3 Pr1 111.40(11) . 6_557
C3 O5 Pr1 150.1(3) . 6_557
C3 O6 Cu1 130.2(3) . .
C10 O7 Pr1 147.1(3) . 8_465
C10 O8 Pr1 133.9(3) . 3_456
Pr1 O9 H9C 126.0 . .
Pr1 O9 H9B 124.9 . .
H9C O9 H9B 101.1 . .
H10A O10 H10B 109.5 . .
C13 N1 C14 117.7(4) . .
C13 N1 Cu1 122.9(3) . .
C14 N1 Cu1 119.3(3) . .
O2 C1 O1 120.8(4) . .
O2 C1 C4 120.2(4) . .
O1 C1 C4 118.9(4) . .
O2 C1 Pr1 60.0(2) . 6_657
O1 C1 Pr1 62.8(2) . 6_657
C4 C1 Pr1 163.9(3) . 6_657
O4 C2 O3 125.2(4) . .
O4 C2 C5 116.8(4) . .
O3 C2 C5 117.9(4) . .
O5 C3 O6 125.4(4) . .
O5 C3 C6 120.8(4) . .
O6 C3 C6 113.8(4) . .
C9 C4 C5 119.3(4) . .
C9 C4 C1 116.7(4) . .
C5 C4 C1 123.9(4) . .
C6 C5 C4 118.9(4) . .
C6 C5 C2 116.2(4) . .
C4 C5 C2 124.8(4) . .
C7 C6 C5 120.6(4) . .
C7 C6 C3 118.3(4) . .
C5 C6 C3 121.0(4) . .
C8 C7 C6 120.6(4) . .
C8 C7 H7A 119.7 . .
C6 C7 H7A 119.7 . .
C7 C8 C9 119.1(4) . .
C7 C8 H8A 120.4 . .
C9 C8 H8A 120.4 . .
C8 C9 C4 121.4(4) . .
C8 C9 H9A 119.3 . .
C4 C9 H9A 119.3 . .
O7 C10 O8 125.5(4) . .
O7 C10 C11 115.2(4) . .
O8 C10 C11 119.3(4) . .
C15 C11 C12 118.0(4) . .
C15 C11 C10 119.1(4) . .
C12 C11 C10 122.9(4) . .
C13 C12 C11 119.2(4) . .
C13 C12 H12A 120.4 . .
C11 C12 H12A 120.4 . .
N1 C13 C12 122.6(4) . .
N1 C13 H13A 118.7 . .
C12 C13 H13A 118.7 . .
N1 C14 C15 122.9(4) . .
N1 C14 H14A 118.5 . .
C15 C14 H14A 118.5 . .
C14 C15 C11 119.5(4) . .
C14 C15 H15A 120.2 . .
C11 C15 H15A 120.2 . .

loop_
_geom_bond_atom_site_label_1
_geom_bond_atom_site_label_2
_geom_bond_distance
_geom_bond_site_symmetry_2
Pr1 O7 2.356(3) 8_666
Pr1 O9 2.448(4) .
Pr1 O3 2.490(3) .
Pr1 O1 2.496(3) .
Pr1 O5 2.527(3) 6_657
Pr1 O8 2.563(3) 3_556
Pr1 O2 2.585(3) 6_557
Pr1 O3 2.642(3) 6_657
Pr1 O1 2.644(3) 6_557
Pr1 C1 2.971(4) 6_557
Cu1 O6 1.907(3) .
Cu1 O6 1.907(3) 5_556
Cu1 N1 2.004(4) .
Cu1 N1 2.004(4) 5_556
O1 C1 1.289(6) .
O1 Pr1 2.644(3) 6_657
O2 C1 1.239(6) .
O2 Pr1 2.585(3) 6_657
O3 C2 1.287(5) .
O3 Pr1 2.642(3) 6_557
O4 C2 1.231(6) .
O5 C3 1.226(5) .
O5 Pr1 2.527(3) 6_557
O6 C3 1.271(5) .
O7 C10 1.248(6) .
O7 Pr1 2.356(3) 8_465
O8 C10 1.254(6) .
O8 Pr1 2.563(3) 3_456
O9 H9C 0.8501 .
O9 H9B 0.8499 .
O10 H10A 0.8499 .
O10 H10B 0.8501 .
N1 C13 1.340(6) .
N1 C14 1.344(6) .
C1 C4 1.494(6) .
C1 Pr1 2.971(4) 6_657
C2 C5 1.517(6) .
C3 C6 1.504(6) .
C4 C9 1.388(6) .
C4 C5 1.408(6) .
C5 C6 1.394(6) .
C6 C7 1.387(6) .
C7 C8 1.380(7) .
C7 H7A 0.9300 .
C8 C9 1.386(7) .
C8 H8A 0.9300 .
C9 H9A 0.9300 .
C10 C11 1.506(6) .
C11 C15 1.386(6) .
C11 C12 1.387(6) .
C12 C13 1.383(7) .
C12 H12A 0.9300 .
C13 H13A 0.9300 .
C14 C15 1.368(7) .
C14 H14A 0.9300 .
C15 H15A 0.9300 .

loop_
_geom_hbond_atom_site_label_D
_geom_hbond_atom_site_label_H
_geom_hbond_atom_site_label_A
_geom_hbond_distance_DH
_geom_hbond_distance_HA
_geom_hbond_distance_DA
_geom_hbond_angle_DHA
_geom_hbond_site_symmetry_A
O9 H9B O10 0.85 1.90 2.747(5) 179.7 .
O9 H9C O10 0.85 1.92 2.771(6) 179.8 6_657
O10 H10A O4 0.85 2.21 2.676(5) 114.4 .
O10 H10B O8 0.85 2.10 2.931(5) 167.0 2

loop_
_geom_torsion_atom_site_label_1
_geom_torsion_atom_site_label_2
_geom_torsion_atom_site_label_3
_geom_torsion_atom_site_label_4
_geom_torsion
_geom_torsion_site_symmetry_1
_geom_torsion_site_symmetry_4
O7 Pr1 O1 C1 -62.3(4) 8_666 .
O9 Pr1 O1 C1 154.6(4) . .
O3 Pr1 O1 C1 81.8(4) . .
O5 Pr1 O1 C1 -142.5(3) 6_657 .
O8 Pr1 O1 C1 5.0(3) 3_556 .
O2 Pr1 O1 C1 -12.2(5) 6_557 .
O3 Pr1 O1 C1 -132.7(4) 6_657 .
O1 Pr1 O1 C1 75.6(4) 6_557 .
C1 Pr1 O1 C1 43.8(4) 6_557 .
O7 Pr1 O1 Pr1 46.97(14) 8_666 6_657
O9 Pr1 O1 Pr1 -96.18(14) . 6_657
O3 Pr1 O1 Pr1 -168.93(15) . 6_657
O5 Pr1 O1 Pr1 -33.2(2) 6_657 6_657
O8 Pr1 O1 Pr1 114.30(14) 3_556 6_657
O2 Pr1 O1 Pr1 97.1(2) 6_557 6_657
O3 Pr1 O1 Pr1 -23.48(11) 6_657 6_657
O1 Pr1 O1 Pr1 -175.17(8) 6_557 6_657
C1 Pr1 O1 Pr1 153.1(2) 6_557 6_657
O7 Pr1 O3 C2 72.6(4) 8_666 .
O9 Pr1 O3 C2 -81.0(3) . .
O1 Pr1 O3 C2 8.3(3) . .
O5 Pr1 O3 C2 -125.6(3) 6_657 .
O8 Pr1 O3 C2 86.4(3) 3_556 .
O2 Pr1 O3 C2 158.3(3) 6_557 .
O3 Pr1 O3 C2 -30.1(4) 6_657 .
O1 Pr1 O3 C2 -176.5(4) 6_557 .
C1 Pr1 O3 C2 173.4(3) 6_557 .
O7 Pr1 O3 Pr1 -87.32(19) 8_666 6_557
O9 Pr1 O3 Pr1 119.06(15) . 6_557
O1 Pr1 O3 Pr1 -151.62(15) . 6_557
O5 Pr1 O3 Pr1 74.50(19) 6_657 6_557
O8 Pr1 O3 Pr1 -73.49(13) 3_556 6_557
O2 Pr1 O3 Pr1 -1.64(15) 6_557 6_557
O3 Pr1 O3 Pr1 169.98(7) 6_657 6_557
O1 Pr1 O3 Pr1 23.58(11) 6_557 6_557
C1 Pr1 O3 Pr1 13.55(14) 6_557 6_557
O6 Cu1 O6 C3 -76(82) 5_556 .
N1 Cu1 O6 C3 131.3(5) . .
N1 Cu1 O6 C3 -48.7(5) 5_556 .
O6 Cu1 N1 C13 43.7(4) . .
O6 Cu1 N1 C13 -136.3(4) 5_556 .
N1 Cu1 N1 C13 -53.0(5) 5_556 .
O6 Cu1 N1 C14 -132.4(4) . .
O6 Cu1 N1 C14 47.6(4) 5_556 .
N1 Cu1 N1 C14 130.9(6) 5_556 .
Pr1 O2 C1 O1 16.5(5) 6_657 .
Pr1 O2 C1 C4 -161.4(4) 6_657 .
Pr1 O1 C1 O2 102.2(5) . .
Pr1 O1 C1 O2 -16.1(5) 6_657 .
Pr1 O1 C1 C4 -79.8(5) . .
Pr1 O1 C1 C4 161.9(4) 6_657 .
Pr1 O1 C1 Pr1 118.3(3) . 6_657
Pr1 O3 C2 O4 101.4(5) . .
Pr1 O3 C2 O4 -100.9(5) 6_557 .
Pr1 O3 C2 C5 -82.2(4) . .
Pr1 O3 C2 C5 75.5(4) 6_557 .
Pr1 O5 C3 O6 -161.1(4) 6_557 .
Pr1 O5 C3 C6 18.0(10) 6_557 .
Cu1 O6 C3 O5 3.7(8) . .
Cu1 O6 C3 C6 -175.5(3) . .
O2 C1 C4 C9 0.4(7) . .
O1 C1 C4 C9 -177.6(4) . .
Pr1 C1 C4 C9 -85.8(13) 6_657 .
O2 C1 C4 C5 -176.6(4) . .
O1 C1 C4 C5 5.4(7) . .
Pr1 C1 C4 C5 97.2(12) 6_657 .
C9 C4 C5 C6 -0.6(7) . .
C1 C4 C5 C6 176.4(4) . .
C9 C4 C5 C2 174.9(4) . .
C1 C4 C5 C2 -8.1(7) . .
O4 C2 C5 C6 75.5(5) . .
O3 C2 C5 C6 -101.2(5) . .
O4 C2 C5 C4 -100.1(5) . .
O3 C2 C5 C4 83.2(5) . .
C4 C5 C6 C7 1.7(7) . .
C2 C5 C6 C7 -174.2(4) . .
C4 C5 C6 C3 -175.7(4) . .
C2 C5 C6 C3 8.4(6) . .
O5 C3 C6 C7 -137.3(5) . .
O6 C3 C6 C7 42.0(6) . .
O5 C3 C6 C5 40.1(7) . .
O6 C3 C6 C5 -140.6(5) . .
C5 C6 C7 C8 -1.9(7) . .
C3 C6 C7 C8 175.6(5) . .
C6 C7 C8 C9 0.9(8) . .
C7 C8 C9 C4 0.2(8) . .
C5 C4 C9 C8 -0.3(7) . .
C1 C4 C9 C8 -177.5(5) . .
Pr1 O7 C10 O8 -24.1(9) 8_465 .
Pr1 O7 C10 C11 155.4(4) 8_465 .
Pr1 O8 C10 O7 15.7(7) 3_456 .
Pr1 O8 C10 C11 -163.7(3) 3_456 .
O7 C10 C11 C15 -2.0(6) . .
O8 C10 C11 C15 177.5(4) . .
O7 C10 C11 C12 177.6(4) . .
O8 C10 C11 C12 -3.0(7) . .
C15 C11 C12 C13 -1.6(7) . .
C10 C11 C12 C13 178.9(4) . .
C14 N1 C13 C12 0.2(7) . .
Cu1 N1 C13 C12 -175.9(4) . .
C11 C12 C13 N1 1.4(7) . .
C13 N1 C14 C15 -1.8(7) . .
Cu1 N1 C14 C15 174.5(4) . .
N1 C14 C15 C11 1.6(8) . .
C12 C11 C15 C14 0.2(7) . .
C10 C11 C15 C14 179.7(4) . .
